data_4070991
loop_
_publ_author_name
'He, Xuyang'
'Hurley, Erin'
'Noll, Bruce C.'
'Henderson, Kenneth W.'

_publ_section_title
;
 Regio- and Stereoselective Enolizations Using Calcium
 Bis(hexamethyldisilazide) as a Base: Synthetic, Solid-State, and Solution
 Studies
;
_journal_issue 13
_journal_name_full Organometallics
_journal_page_first 3094
_journal_paper_doi 10.1021/om7011908
_journal_volume 27
_journal_year 2008
_chemical_compound_source synthesized
_chemical_formula_moiety 'C39 H75 Ca2 O9, C18 H54 Ca1 N3 Si6'
_chemical_formula_sum 'C57 H129 Ca3 N3 O9 Si6'
_chemical_formula_weight 1289.41
_space_group_IT_number 146
_symmetry_cell_setting hexagonal
_symmetry_Int_Tables_number 146
_symmetry_space_group_name_Hall 'R 3'
_symmetry_space_group_name_H-M 'R 3 :H'
_atom_sites_solution_hydrogens geom
_atom_sites_solution_primary direct
_atom_sites_solution_secondary difmap
_audit_creation_method SHELXL-97
_cell_angle_alpha 90.00
_cell_angle_beta 90.00
_cell_angle_gamma 120.00
_cell_formula_units_Z 3
_cell_length_a 17.82680(10)
_cell_length_b 17.82680(10)
_cell_length_c 20.7329(2)
_cell_measurement_reflns_used 7289
_cell_measurement_temperature 100(2)
_cell_measurement_theta_max 35.97
_cell_measurement_theta_min 2.28
_cell_volume 5706.07(7)
_computing_cell_refinement 'APEX2/SAINT (Bruker, 2004)'
_computing_data_collection 'APEX2 (Bruker, 2004)'
_computing_data_reduction 'SAINT/XPREP (Bruker, 2004; Sheldrick, 2003)'
_computing_molecular_graphics 'XP (Sheldrick, 1998)'
_computing_publication_material 'XCIF (Sheldrick, 2001)'
_computing_structure_refinement 'SHELXL-97 (Sheldrick, 1997)'
_computing_structure_solution 'SHELXS-97 (Sheldrick, 1990)'
_diffrn_ambient_temperature 100(2)
_diffrn_detector_area_resol_mean 8.33
_diffrn_measured_fraction_theta_full 1.000
_diffrn_measured_fraction_theta_max 1.000
_diffrn_measurement_device_type 'Bruker SMART APEX CCD area detector'
_diffrn_measurement_method '\f and \w scans'
_diffrn_radiation_monochromator graphite
_diffrn_radiation_probe x-ray
_diffrn_radiation_type MoK\a
_diffrn_radiation_wavelength 0.71073
_diffrn_reflns_av_R_equivalents 0.0348
_diffrn_reflns_av_sigmaI/netI 0.0284
_diffrn_reflns_limit_h_max 29
_diffrn_reflns_limit_h_min -29
_diffrn_reflns_limit_k_max 29
_diffrn_reflns_limit_k_min -29
_diffrn_reflns_limit_l_max 34
_diffrn_reflns_limit_l_min -33
_diffrn_reflns_number 62830
_diffrn_reflns_theta_full 36.30
_diffrn_reflns_theta_max 36.30
_diffrn_reflns_theta_min 1.64
_diffrn_source 'fine-focus sealed tube'
_diffrn_source_type 'Siemens KFFMO2K-90'
_exptl_absorpt_coefficient_mu 0.358
_exptl_absorpt_correction_T_max 0.96
_exptl_absorpt_correction_T_min 0.90
_exptl_absorpt_correction_type multi-scan
_exptl_absorpt_process_details 'Blessing, R. H. (1995) Acta Cryst. A51, 33-38.'
_exptl_crystal_colour 'clear colourless'
_exptl_crystal_density_diffrn 1.126
_exptl_crystal_density_method 'not measured'
_exptl_crystal_description plate
_exptl_crystal_F_000 2124
_exptl_crystal_recrystallization_method 'recrystallized on standing from thf solution'
_exptl_crystal_size_max 0.29
_exptl_crystal_size_mid 0.29
_exptl_crystal_size_min 0.16
_refine_diff_density_max 0.558
_refine_diff_density_min -0.247
_refine_diff_density_rms 0.047
_refine_ls_abs_structure_details 'Flack H D (1983), Acta Cryst. A39, 876-881'
_refine_ls_abs_structure_Flack -0.016(14)
_refine_ls_extinction_method none
_refine_ls_goodness_of_fit_ref 1.042
_refine_ls_hydrogen_treatment constr
_refine_ls_matrix_type full
_refine_ls_number_parameters 244
_refine_ls_number_reflns 12061
_refine_ls_number_restraints 1
_refine_ls_restrained_S_all 1.042
_refine_ls_R_factor_all 0.0345
_refine_ls_R_factor_gt 0.0295
_refine_ls_shift/su_max 0.002
_refine_ls_shift/su_mean 0.000
_refine_ls_structure_factor_coef Fsqd
_refine_ls_weighting_details 'calc w=1/[\s^2^(Fo^2^)+(0.0381P)^2^+1.0486P] where P=(Fo^2^+2Fc^2^)/3'
_refine_ls_weighting_scheme calc
_refine_ls_wR_factor_gt 0.0686
_refine_ls_wR_factor_ref 0.0712
_reflns_number_gt 11097
_reflns_number_total 12061
_reflns_threshold_expression >2sigma(I)
_cod_data_source_file om7011908-file001.cif
_cod_data_source_block compound16
_cod_original_sg_symbol_H-M 'R 3'
_cod_database_code 4070991

loop_
_symmetry_equiv_pos_as_xyz
'x, y, z'
'-y, x-y, z'
'-x+y, -x, z'
'x+2/3, y+1/3, z+1/3'
'-y+2/3, x-y+1/3, z+1/3'
'-x+y+2/3, -x+1/3, z+1/3'
'x+1/3, y+2/3, z+2/3'
'-y+1/3, x-y+2/3, z+2/3'
'-x+y+1/3, -x+2/3, z+2/3'

loop_
_atom_site_label
_atom_site_type_symbol
_atom_site_fract_x
_atom_site_fract_y
_atom_site_fract_z
_atom_site_U_iso_or_equiv
_atom_site_adp_type
_atom_site_occupancy
_atom_site_symmetry_multiplicity
_atom_site_calc_flag
_atom_site_refinement_flags
Ca1 Ca 0.3333 0.6667 -0.025386(12) 0.01421(4) Uani 1 3 d S
Ca2 Ca 0.3333 0.6667 0.126123(13) 0.01614(5) Uani 1 3 d S
O1 O 0.42456(4) 0.76372(4) 0.04963(3) 0.01822(10) Uani 1 1 d .
O2 O 0.38487(5) 0.78403(4) -0.10100(3) 0.02150(12) Uani 1 1 d .
O3 O 0.26782(5) 0.54970(5) 0.20306(4) 0.02713(14) Uani 1 1 d .
C1 C 0.37955(8) 0.89395(7) 0.08665(6) 0.0306(2) Uani 1 1 d .
H1A H 0.3359 0.8353 0.0733 0.046 Uiso 1 1 calc R
H1B H 0.3674 0.9362 0.0660 0.046 Uiso 1 1 calc R
H1C H 0.3777 0.8991 0.1336 0.046 Uiso 1 1 calc R
C2 C 0.46759(7) 0.91119(6) 0.06683(5) 0.02548(17) Uani 1 1 d .
H2 H 0.5139 0.9694 0.0668 0.031 Uiso 1 1 calc R
C3 C 0.48444(6) 0.84834(5) 0.04904(4) 0.01926(14) Uani 1 1 d .
C4 C 0.57235(6) 0.86610(6) 0.02586(5) 0.02601(17) Uani 1 1 d .
H4A H 0.5675 0.8516 -0.0206 0.031 Uiso 1 1 calc R
H4B H 0.5864 0.8259 0.0486 0.031 Uiso 1 1 calc R
C5 C 0.64845(7) 0.95764(7) 0.03439(8) 0.0383(3) Uani 1 1 d .
H5A H 0.6377 0.9983 0.0098 0.057 Uiso 1 1 calc R
H5B H 0.7015 0.9602 0.0187 0.057 Uiso 1 1 calc R
H5C H 0.6551 0.9733 0.0802 0.057 Uiso 1 1 calc R
C6 C 0.43913(8) 0.80016(8) -0.15721(6) 0.0314(2) Uani 1 1 d .
H6A H 0.4086 0.7540 -0.1897 0.038 Uiso 1 1 calc R
H6B H 0.4935 0.8015 -0.1450 0.038 Uiso 1 1 calc R
C7 C 0.45848(9) 0.88661(8) -0.18406(6) 0.0360(2) Uani 1 1 d .
H7A H 0.4595 0.8864 -0.2318 0.043 Uiso 1 1 calc R
H7B H 0.5147 0.9338 -0.1680 0.043 Uiso 1 1 calc R
C8 C 0.38341(9) 0.89633(8) -0.15888(6) 0.0325(2) Uani 1 1 d .
H8A H 0.3998 0.9581 -0.1555 0.039 Uiso 1 1 calc R
H8B H 0.3319 0.8659 -0.1870 0.039 Uiso 1 1 calc R
C9 C 0.36688(7) 0.85433(6) -0.09301(5) 0.02455(16) Uani 1 1 d .
H9A H 0.4058 0.8962 -0.0603 0.029 Uiso 1 1 calc R
H9B H 0.3060 0.8320 -0.0796 0.029 Uiso 1 1 calc R
C10 C 0.21470(9) 0.54044(8) 0.25875(6) 0.0370(3) Uani 1 1 d .
H10A H 0.1644 0.5465 0.2461 0.044 Uiso 1 1 calc R
H10B H 0.2488 0.5850 0.2915 0.044 Uiso 1 1 calc R
C11 C 0.18469(13) 0.45046(10) 0.28519(8) 0.0554(4) Uani 1 1 d .
H11A H 0.1829 0.4502 0.3329 0.066 Uiso 1 1 calc R
H11B H 0.1265 0.4082 0.2685 0.066 Uiso 1 1 calc R
C12 C 0.25193(11) 0.43013(9) 0.26108(6) 0.0439(3) Uani 1 1 d .
H12A H 0.2288 0.3669 0.2585 0.053 Uiso 1 1 calc R
H12B H 0.3041 0.4565 0.2889 0.053 Uiso 1 1 calc R
C13 C 0.27137(10) 0.47106(8) 0.19496(6) 0.0348(2) Uani 1 1 d .
H13A H 0.3295 0.4842 0.1802 0.042 Uiso 1 1 calc R
H13B H 0.2277 0.4322 0.1632 0.042 Uiso 1 1 calc R
Ca3 Ca 0.0000 0.0000 0.889315(19) 0.02254(6) Uani 1 3 d S
N1 N 0.02785(5) 0.14093(5) 0.88988(4) 0.01900(12) Uani 1 1 d .
Si1 Si 0.093976(18) 0.205592(16) 0.831176(13) 0.02218(5) Uani 1 1 d .
Si2 Si -0.026668(17) 0.165515(16) 0.944716(12) 0.01948(5) Uani 1 1 d .
C14 C 0.04401(11) 0.25703(9) 0.78030(6) 0.0405(3) Uani 1 1 d .
H14A H -0.0119 0.2119 0.7635 0.061 Uiso 1 1 calc R
H14B H 0.0827 0.2882 0.7442 0.061 Uiso 1 1 calc R
H14C H 0.0353 0.2976 0.8067 0.061 Uiso 1 1 calc R
C15 C 0.20032(8) 0.29809(8) 0.85996(7) 0.0388(3) Uani 1 1 d .
H15A H 0.1896 0.3359 0.8880 0.058 Uiso 1 1 calc R
H15B H 0.2349 0.3312 0.8228 0.058 Uiso 1 1 calc R
H15C H 0.2318 0.2752 0.8841 0.058 Uiso 1 1 calc R
C16 C 0.12147(8) 0.14043(7) 0.77383(5) 0.0310(2) Uani 1 1 d .
H16A H 0.1473 0.1117 0.7980 0.047 Uiso 1 1 calc R
H16B H 0.1628 0.1791 0.7415 0.047 Uiso 1 1 calc R
H16C H 0.0686 0.0967 0.7523 0.047 Uiso 1 1 calc R
C17 C -0.12479(9) 0.16690(10) 0.91208(7) 0.0388(3) Uani 1 1 d .
H17A H -0.1065 0.2130 0.8798 0.058 Uiso 1 1 calc R
H17B H -0.1548 0.1776 0.9474 0.058 Uiso 1 1 calc R
H17C H -0.1641 0.1109 0.8921 0.058 Uiso 1 1 calc R
C18 C 0.04141(9) 0.27324(7) 0.98512(6) 0.0351(2) Uani 1 1 d .
H18A H 0.0950 0.2772 1.0012 0.053 Uiso 1 1 calc R
H18B H 0.0092 0.2789 1.0213 0.053 Uiso 1 1 calc R
H18C H 0.0556 0.3198 0.9540 0.053 Uiso 1 1 calc R
C19 C -0.07037(7) 0.08039(6) 1.01015(5) 0.02567(17) Uani 1 1 d .
H19A H -0.1095 0.0237 0.9910 0.039 Uiso 1 1 calc R
H19B H -0.1021 0.0946 1.0419 0.039 Uiso 1 1 calc R
H19C H -0.0222 0.0787 1.0315 0.039 Uiso 1 1 calc R

loop_
_atom_site_aniso_label
_atom_site_aniso_U_11
_atom_site_aniso_U_22
_atom_site_aniso_U_33
_atom_site_aniso_U_23
_atom_site_aniso_U_13
_atom_site_aniso_U_12
Ca1 0.01443(6) 0.01443(6) 0.01378(10) 0.000 0.000 0.00721(3)
Ca2 0.01720(7) 0.01720(7) 0.01402(10) 0.000 0.000 0.00860(4)
O1 0.0172(2) 0.0138(2) 0.0197(3) -0.00088(19) -0.00044(19) 0.0048(2)
O2 0.0265(3) 0.0194(3) 0.0197(3) 0.0047(2) 0.0059(2) 0.0122(2)
O3 0.0340(4) 0.0235(3) 0.0210(3) 0.0053(2) 0.0080(3) 0.0122(3)
C1 0.0379(5) 0.0278(5) 0.0332(5) -0.0069(4) -0.0066(4) 0.0216(4)
C2 0.0295(4) 0.0176(3) 0.0278(4) -0.0035(3) -0.0090(3) 0.0106(3)
C3 0.0194(3) 0.0155(3) 0.0184(3) -0.0001(2) -0.0040(3) 0.0054(3)
C4 0.0189(4) 0.0216(4) 0.0287(4) 0.0024(3) 0.0003(3) 0.0036(3)
C5 0.0219(4) 0.0238(4) 0.0572(8) 0.0104(5) -0.0094(4) 0.0024(4)
C6 0.0352(5) 0.0319(5) 0.0306(5) 0.0107(4) 0.0145(4) 0.0193(4)
C7 0.0463(6) 0.0281(5) 0.0306(5) 0.0117(4) 0.0136(5) 0.0163(5)
C8 0.0436(6) 0.0275(5) 0.0312(5) 0.0063(4) -0.0010(4) 0.0214(4)
C9 0.0301(4) 0.0217(4) 0.0249(4) 0.0012(3) 0.0021(3) 0.0154(3)
C10 0.0389(6) 0.0331(5) 0.0286(5) 0.0028(4) 0.0144(4) 0.0103(5)
C11 0.0684(10) 0.0376(7) 0.0416(8) 0.0156(6) 0.0285(7) 0.0125(7)
C12 0.0655(9) 0.0295(5) 0.0269(5) 0.0079(4) -0.0042(5) 0.0163(6)
C13 0.0528(7) 0.0263(5) 0.0258(5) 0.0066(4) 0.0059(4) 0.0202(5)
Ca3 0.01400(6) 0.01400(6) 0.03962(17) 0.000 0.000 0.00700(3)
N1 0.0228(3) 0.0162(3) 0.0189(3) 0.0011(2) 0.0025(2) 0.0104(2)
Si1 0.02899(12) 0.01604(10) 0.01885(10) 0.00177(8) 0.00494(9) 0.00927(9)
Si2 0.02423(11) 0.01706(10) 0.01991(10) 0.00196(8) 0.00350(8) 0.01239(9)
C14 0.0616(8) 0.0360(6) 0.0311(6) 0.0119(4) 0.0040(5) 0.0298(6)
C15 0.0324(5) 0.0275(5) 0.0381(6) -0.0063(4) 0.0107(4) 0.0012(4)
C16 0.0393(5) 0.0272(4) 0.0241(4) -0.0003(3) 0.0096(4) 0.0148(4)
C17 0.0436(6) 0.0540(7) 0.0377(6) 0.0064(5) 0.0028(5) 0.0386(6)
C18 0.0418(6) 0.0215(4) 0.0350(5) -0.0042(4) 0.0139(4) 0.0106(4)
C19 0.0280(4) 0.0251(4) 0.0251(4) 0.0066(3) 0.0076(3) 0.0142(4)

loop_
_atom_type_symbol
_atom_type_description
_atom_type_scat_dispersion_real
_atom_type_scat_dispersion_imag
_atom_type_scat_source
C C 0.0033 0.0016 'International Tables Vol C Tables 4.2.6.8 and 6.1.1.4'
H H 0.0000 0.0000 'International Tables Vol C Tables 4.2.6.8 and 6.1.1.4'
N N 0.0061 0.0033 'International Tables Vol C Tables 4.2.6.8 and 6.1.1.4'
O O 0.0106 0.0060 'International Tables Vol C Tables 4.2.6.8 and 6.1.1.4'
Si Si 0.0817 0.0704 'International Tables Vol C Tables 4.2.6.8 and 6.1.1.4'
Ca Ca 0.2262 0.3064 'International Tables Vol C Tables 4.2.6.8 and 6.1.1.4'

loop_
_geom_angle_atom_site_label_1
_geom_angle_atom_site_label_2
_geom_angle_atom_site_label_3
_geom_angle
_geom_angle_site_symmetry_1
_geom_angle_site_symmetry_3
O1 Ca1 O1 78.93(2) 3_565 .
O1 Ca1 O1 78.93(2) 3_565 2_665
O1 Ca1 O1 78.93(2) . 2_665
O1 Ca1 O2 88.13(2) 3_565 3_565
O1 Ca1 O2 115.76(2) . 3_565
O1 Ca1 O2 158.36(2) 2_665 3_565
O1 Ca1 O2 158.36(2) 3_565 .
O1 Ca1 O2 88.13(2) . .
O1 Ca1 O2 115.75(2) 2_665 .
O2 Ca1 O2 81.93(3) 3_565 .
O1 Ca1 O2 115.75(2) 3_565 2_665
O1 Ca1 O2 158.36(2) . 2_665
O1 Ca1 O2 88.12(2) 2_665 2_665
O2 Ca1 O2 81.93(3) 3_565 2_665
O2 Ca1 O2 81.93(3) . 2_665
O1 Ca2 O1 78.08(2) . 3_565
O1 Ca2 O1 78.08(2) . 2_665
O1 Ca2 O1 78.07(2) 3_565 2_665
O1 Ca2 O3 91.04(2) . 2_665
O1 Ca2 O3 112.76(3) 3_565 2_665
O1 Ca2 O3 162.98(3) 2_665 2_665
O1 Ca2 O3 162.98(3) . .
O1 Ca2 O3 91.04(2) 3_565 .
O1 Ca2 O3 112.76(3) 2_665 .
O3 Ca2 O3 81.05(3) 2_665 .
O1 Ca2 O3 112.76(3) . 3_565
O1 Ca2 O3 162.97(3) 3_565 3_565
O1 Ca2 O3 91.04(2) 2_665 3_565
O3 Ca2 O3 81.05(3) 2_665 3_565
O3 Ca2 O3 81.05(3) . 3_565
C3 O1 Ca1 135.04(5) . .
C3 O1 Ca2 135.52(6) . .
Ca1 O1 Ca2 86.12(2) . .
C6 O2 C9 109.55(7) . .
C6 O2 Ca1 128.70(6) . .
C9 O2 Ca1 121.69(5) . .
C13 O3 C10 108.98(9) . .
C13 O3 Ca2 121.65(6) . .
C10 O3 Ca2 129.16(7) . .
C2 C1 H1A 109.5 . .
C2 C1 H1B 109.5 . .
H1A C1 H1B 109.5 . .
C2 C1 H1C 109.5 . .
H1A C1 H1C 109.5 . .
H1B C1 H1C 109.5 . .
C3 C2 C1 123.39(9) . .
C3 C2 H2 118.3 . .
C1 C2 H2 118.3 . .
O1 C3 C2 123.26(9) . .
O1 C3 C4 113.33(8) . .
C2 C3 C4 123.41(8) . .
C3 C4 C5 117.48(10) . .
C3 C4 H4A 107.9 . .
C5 C4 H4A 107.9 . .
C3 C4 H4B 107.9 . .
C5 C4 H4B 107.9 . .
H4A C4 H4B 107.2 . .
C4 C5 H5A 109.5 . .
C4 C5 H5B 109.5 . .
H5A C5 H5B 109.5 . .
C4 C5 H5C 109.5 . .
H5A C5 H5C 109.5 . .
H5B C5 H5C 109.5 . .
O2 C6 C7 106.79(9) . .
O2 C6 H6A 110.4 . .
C7 C6 H6A 110.4 . .
O2 C6 H6B 110.4 . .
C7 C6 H6B 110.4 . .
H6A C6 H6B 108.6 . .
C6 C7 C8 102.97(9) . .
C6 C7 H7A 111.2 . .
C8 C7 H7A 111.2 . .
C6 C7 H7B 111.2 . .
C8 C7 H7B 111.2 . .
H7A C7 H7B 109.1 . .
C9 C8 C7 102.57(9) . .
C9 C8 H8A 111.3 . .
C7 C8 H8A 111.3 . .
C9 C8 H8B 111.3 . .
C7 C8 H8B 111.3 . .
H8A C8 H8B 109.2 . .
O2 C9 C8 104.59(8) . .
O2 C9 H9A 110.8 . .
C8 C9 H9A 110.8 . .
O2 C9 H9B 110.8 . .
C8 C9 H9B 110.8 . .
H9A C9 H9B 108.9 . .
O3 C10 C11 105.86(11) . .
O3 C10 H10A 110.6 . .
C11 C10 H10A 110.6 . .
O3 C10 H10B 110.6 . .
C11 C10 H10B 110.6 . .
H10A C10 H10B 108.7 . .
C12 C11 C10 103.48(11) . .
C12 C11 H11A 111.1 . .
C10 C11 H11A 111.1 . .
C12 C11 H11B 111.1 . .
C10 C11 H11B 111.1 . .
H11A C11 H11B 109.0 . .
C11 C12 C13 101.76(12) . .
C11 C12 H12A 111.4 . .
C13 C12 H12A 111.4 . .
C11 C12 H12B 111.4 . .
C13 C12 H12B 111.4 . .
H12A C12 H12B 109.3 . .
O3 C13 C12 104.63(10) . .
O3 C13 H13A 110.8 . .
C12 C13 H13A 110.8 . .
O3 C13 H13B 110.8 . .
C12 C13 H13B 110.8 . .
H13A C13 H13B 108.9 . .
N1 Ca3 N1 119.998(1) 3 .
N1 Ca3 N1 119.998(1) 3 2
N1 Ca3 N1 119.996(1) . 2
Si1 N1 Si2 127.21(5) . .
Si1 N1 Ca3 115.96(4) . .
Si2 N1 Ca3 116.60(4) . .
N1 Si1 C15 115.08(5) . .
N1 Si1 C14 113.40(6) . .
C15 Si1 C14 105.36(7) . .
N1 Si1 C16 109.97(4) . .
C15 Si1 C16 106.31(6) . .
C14 Si1 C16 106.10(6) . .
N1 Si2 C18 113.81(5) . .
N1 Si2 C17 114.79(5) . .
C18 Si2 C17 106.00(7) . .
N1 Si2 C19 109.55(4) . .
C18 Si2 C19 107.28(5) . .
C17 Si2 C19 104.79(6) . .
Si1 C14 H14A 109.5 . .
Si1 C14 H14B 109.5 . .
H14A C14 H14B 109.5 . .
Si1 C14 H14C 109.5 . .
H14A C14 H14C 109.5 . .
H14B C14 H14C 109.5 . .
Si1 C15 H15A 109.5 . .
Si1 C15 H15B 109.5 . .
H15A C15 H15B 109.5 . .
Si1 C15 H15C 109.5 . .
H15A C15 H15C 109.5 . .
H15B C15 H15C 109.5 . .
Si1 C16 H16A 109.5 . .
Si1 C16 H16B 109.5 . .
H16A C16 H16B 109.5 . .
Si1 C16 H16C 109.5 . .
H16A C16 H16C 109.5 . .
H16B C16 H16C 109.5 . .
Si2 C17 H17A 109.5 . .
Si2 C17 H17B 109.5 . .
H17A C17 H17B 109.5 . .
Si2 C17 H17C 109.5 . .
H17A C17 H17C 109.5 . .
H17B C17 H17C 109.5 . .
Si2 C18 H18A 109.5 . .
Si2 C18 H18B 109.5 . .
H18A C18 H18B 109.5 . .
Si2 C18 H18C 109.5 . .
H18A C18 H18C 109.5 . .
H18B C18 H18C 109.5 . .
Si2 C19 H19A 109.5 . .
Si2 C19 H19B 109.5 . .
H19A C19 H19B 109.5 . .
Si2 C19 H19C 109.5 . .
H19A C19 H19C 109.5 . .
H19B C19 H19C 109.5 . .

loop_
_geom_bond_atom_site_label_1
_geom_bond_atom_site_label_2
_geom_bond_distance
_geom_bond_site_symmetry_2
Ca1 O1 2.2897(6) 3_565
Ca1 O1 2.2898(6) .
Ca1 O1 2.2898(6) 2_665
Ca1 O2 2.3993(7) 3_565
Ca1 O2 2.3994(7) .
Ca1 O2 2.3994(7) 2_665
Ca2 O1 2.3108(7) .
Ca2 O1 2.3108(6) 3_565
Ca2 O1 2.3109(7) 2_665
Ca2 O3 2.4126(7) 2_665
Ca2 O3 2.4126(7) .
Ca2 O3 2.4127(7) 3_565
O1 C3 1.3435(10) .
O2 C6 1.4487(12) .
O2 C9 1.4501(11) .
O3 C13 1.4445(14) .
O3 C10 1.4495(13) .
C1 C2 1.4982(16) .
C1 H1A 0.9800 .
C1 H1B 0.9800 .
C1 H1C 0.9800 .
C2 C3 1.3483(13) .
C2 H2 0.9500 .
C3 C4 1.5136(14) .
C4 C5 1.5235(14) .
C4 H4A 0.9900 .
C4 H4B 0.9900 .
C5 H5A 0.9800 .
C5 H5B 0.9800 .
C5 H5C 0.9800 .
C6 C7 1.5073(16) .
C6 H6A 0.9900 .
C6 H6B 0.9900 .
C7 C8 1.5251(18) .
C7 H7A 0.9900 .
C7 H7B 0.9900 .
C8 C9 1.5138(15) .
C8 H8A 0.9900 .
C8 H8B 0.9900 .
C9 H9A 0.9900 .
C9 H9B 0.9900 .
C10 C11 1.517(2) .
C10 H10A 0.9900 .
C10 H10B 0.9900 .
C11 C12 1.501(3) .
C11 H11A 0.9900 .
C11 H11B 0.9900 .
C12 C13 1.5097(17) .
C12 H12A 0.9900 .
C12 H12B 0.9900 .
C13 H13A 0.9900 .
C13 H13B 0.9900 .
Ca3 N1 2.3045(7) 3
Ca3 N1 2.3046(7) .
Ca3 N1 2.3046(7) 2
N1 Si1 1.6854(8) .
N1 Si2 1.6897(8) .
Si1 C15 1.8823(12) .
Si1 C14 1.8878(13) .
Si1 C16 1.8901(11) .
Si2 C18 1.8793(11) .
Si2 C17 1.8871(12) .
Si2 C19 1.8889(10) .
C14 H14A 0.9800 .
C14 H14B 0.9800 .
C14 H14C 0.9800 .
C15 H15A 0.9800 .
C15 H15B 0.9800 .
C15 H15C 0.9800 .
C16 H16A 0.9800 .
C16 H16B 0.9800 .
C16 H16C 0.9800 .
C17 H17A 0.9800 .
C17 H17B 0.9800 .
C17 H17C 0.9800 .
C18 H18A 0.9800 .
C18 H18B 0.9800 .
C18 H18C 0.9800 .
C19 H19A 0.9800 .
C19 H19B 0.9800 .
C19 H19C 0.9800 .
